data_4313688
loop_
_publ_author_name
'Changneng Chen'
'Deguang Huang'
'Xiaofeng Zhang'
'Feng Chen'
'Hongping Zhu'
'Qiutian Liu'
'Cunxi Zhang'
'Daizheng Liao'
'Licun Li'
'Licheng Sun'

_publ_section_title
;
 Aggregate Manganese Schiff Base Moieties by Terephthalate or Acetate:
 Dinuclear Manganese and Trinuclear Mixed Metal Mn2/Na Complexes
;
_journal_name_full 'Inorganic Chemistry'
_journal_page_first 3540
_journal_page_last 3548
_journal_paper_doi 10.1021/ic025944z
_journal_volume 42
_journal_year 2003
_chemical_compound_source 'see text'
_chemical_formula_moiety 'C44 H57 Mn2 N4 Na O16'
_chemical_formula_sum 'C44 H57 Mn2 N4 Na O16'
_chemical_formula_weight 1030.81
_space_group_IT_number 2
_symmetry_cell_setting triclinic
_symmetry_space_group_name_Hall '-P 1'
_symmetry_space_group_name_H-M 'P -1'
_atom_sites_solution_hydrogens geom
_atom_sites_solution_primary direct
_atom_sites_solution_secondary difmap
_audit_creation_method SHELXL-97
_cell_angle_alpha 90.35(3)
_cell_angle_beta 105.87(3)
_cell_angle_gamma 92.34(3)
_cell_formula_units_Z 1
_cell_length_a 9.4766(19)
_cell_length_b 10.345(2)
_cell_length_c 12.618(3)
_cell_measurement_reflns_used 25
_cell_measurement_temperature 293(2)
_cell_measurement_theta_max 14
_cell_measurement_theta_min 8
_cell_volume 1188.7(5)
_computing_cell_refinement 'CAD4 (Enraf-Nonius)'
_computing_data_collection 'CAD4 (Enraf-Nonius)'
_computing_data_reduction 'Lorentz-Polarization (MolEN)'
_computing_molecular_graphics 'Bruker SHELXTL'
_computing_publication_material 'Bruker SHELXTL'
_computing_structure_refinement 'Siemens SHELXTL'
_computing_structure_solution 'Siemens SHELXTL'
_diffrn_ambient_temperature 293(2)
_diffrn_measured_fraction_theta_full 0.999
_diffrn_measured_fraction_theta_max 0.999
_diffrn_measurement_device_type 'Enraf Nonius CAD4'
_diffrn_measurement_method '\ w/2\ q'
_diffrn_radiation_monochromator graphite
_diffrn_radiation_source 'fine-focus sealed tube'
_diffrn_radiation_type MoK\a
_diffrn_radiation_wavelength 0.71073
_diffrn_reflns_av_R_equivalents 0.0308
_diffrn_reflns_av_sigmaI/netI 0.0749
_diffrn_reflns_limit_h_max 11
_diffrn_reflns_limit_h_min -11
_diffrn_reflns_limit_k_max 12
_diffrn_reflns_limit_k_min -12
_diffrn_reflns_limit_l_max 15
_diffrn_reflns_limit_l_min 0
_diffrn_reflns_number 4883
_diffrn_reflns_theta_full 25.97
_diffrn_reflns_theta_max 25.97
_diffrn_reflns_theta_min 1.68
_diffrn_standards_decay_% 9.6
_diffrn_standards_interval_time 120
_diffrn_standards_number 3
_exptl_absorpt_coefficient_mu 0.614
_exptl_absorpt_correction_T_max 0.998
_exptl_absorpt_correction_T_min 0.607
_exptl_absorpt_correction_type none
_exptl_absorpt_process_details 'SADABS (Sheldrick, 1996)'
_exptl_crystal_colour black
_exptl_crystal_density_diffrn 1.440
_exptl_crystal_density_meas ?
_exptl_crystal_density_method 'not measured'
_exptl_crystal_description prism
_exptl_crystal_F_000 538
_exptl_crystal_size_max 0.40
_exptl_crystal_size_mid 0.35
_exptl_crystal_size_min 0.15
_refine_diff_density_max 0.448
_refine_diff_density_min -0.337
_refine_diff_density_rms 0.077
_refine_ls_extinction_method none
_refine_ls_goodness_of_fit_ref 1.022
_refine_ls_hydrogen_treatment mixed
_refine_ls_matrix_type full
_refine_ls_number_parameters 326
_refine_ls_number_reflns 4655
_refine_ls_number_restraints 0
_refine_ls_restrained_S_all 1.022
_refine_ls_R_factor_all 0.1033
_refine_ls_R_factor_gt 0.0621
_refine_ls_shift/su_max 0.000
_refine_ls_shift/su_mean 0.000
_refine_ls_structure_factor_coef Fsqd
_refine_ls_weighting_details 'calc w=1/[\ s^2^(Fo^2^)+(0.1000P)^2^+0.0000P] where P=(Fo^2^+2Fc^2^)/3'
_refine_ls_weighting_scheme calc
_refine_ls_wR_factor_gt 0.1635
_refine_ls_wR_factor_ref 0.1847
_reflns_number_gt 3161
_reflns_number_total 4655
_reflns_threshold_expression >2sigma(I)
_cod_data_source_file ic025944zsi20030410_105635_6.cif
_cod_data_source_block Mn-Na-Mn(Complex6)
_cod_depositor_comments
;
The following automatic conversions were performed:

'_symmetry_cell_setting' value 'Triclinic' changed to 'triclinic'
according to the built-in table from CIF Core dictionary named
'cif_core.dic' version 2.4.1 from 2010-06-29.

Automatic conversion script
Id: cif_fix_values 1646 2011-03-28 12:23:43Z adriana 

The following automatic conversions were performed:

'_exptl_crystal_density_meas' value 'no' was changed to '?' - the
value is perceived as not measured.

Automatic conversion script
Id: cif_fix_values 3008 2015-01-20 13:52:24Z robertas 
;
_cod_original_cell_volume 1188.7(4)
_cod_database_code 4313688

loop_
_symmetry_equiv_pos_as_xyz
'x, y, z'
'-x, -y, -z'

loop_
_atom_site_label
_atom_site_type_symbol
_atom_site_fract_x
_atom_site_fract_y
_atom_site_fract_z
_atom_site_U_iso_or_equiv
_atom_site_adp_type
_atom_site_occupancy
_atom_site_symmetry_multiplicity
_atom_site_calc_flag
_atom_site_refinement_flags
_atom_site_disorder_assembly
_atom_site_disorder_group
Mn Mn 0.89092(7) 0.19539(6) 0.16362(5) 0.0310(2) Uani 1 1 d . . .
Na Na 1.0000 0.0000 0.0000 0.0392(6) Uani 1 2 d S . .
O0 O 1.0947(4) 0.2117(3) 0.3088(3) 0.0439(8) Uani 1 1 d . . .
H0A H 1.1134 0.2880 0.3275 0.066 Uiso 1 1 calc R . .
O1 O 1.0144(3) 0.2123(3) 0.0677(2) 0.0354(7) Uani 1 1 d . . .
O2 O 0.9189(3) 0.0149(3) 0.1629(2) 0.0368(7) Uani 1 1 d . . .
O3 O 0.6870(3) 0.1881(3) 0.0363(3) 0.0411(8) Uani 1 1 d . . .
O4 O 0.7525(4) 0.0599(4) -0.0832(3) 0.0513(9) Uani 1 1 d . . .
O20 O 0.6816(5) -0.0704(5) -0.2752(4) 0.0753(13) Uani 1 1 d . . .
O21 O 1.1954(4) 0.4528(4) 0.3960(4) 0.0693(12) Uani 1 1 d . . .
N1 N 0.8845(4) 0.3909(3) 0.1703(3) 0.0348(8) Uani 1 1 d . . .
N2 N 0.7746(4) 0.1709(4) 0.2764(3) 0.0387(9) Uani 1 1 d . . .
C1 C 1.1209(5) 0.3024(4) 0.0769(3) 0.0328(10) Uani 1 1 d . . .
C2 C 1.2457(5) 0.2740(5) 0.0430(4) 0.0422(11) Uani 1 1 d . . .
H2A H 1.2533 0.1921 0.0150 0.051 Uiso 1 1 calc R . .
C3 C 1.3569(6) 0.3664(5) 0.0510(5) 0.0520(13) Uani 1 1 d . . .
H3A H 1.4391 0.3458 0.0286 0.062 Uiso 1 1 calc R . .
C4 C 1.3485(6) 0.4893(5) 0.0917(5) 0.0543(14) Uani 1 1 d . . .
H4A H 1.4252 0.5504 0.0978 0.065 Uiso 1 1 calc R . .
C5 C 1.2266(5) 0.5206(5) 0.1232(4) 0.0460(12) Uani 1 1 d . . .
H5A H 1.2198 0.6040 0.1487 0.055 Uiso 1 1 calc R . .
C6 C 1.1117(5) 0.4283(4) 0.1173(4) 0.0352(10) Uani 1 1 d . . .
C7 C 0.9847(5) 0.4665(4) 0.1491(4) 0.0387(11) Uani 1 1 d . . .
H7A H 0.9736 0.5550 0.1551 0.046 Uiso 1 1 calc R . .
C8 C 0.7601(5) 0.4524(5) 0.1947(4) 0.0449(12) Uani 1 1 d . . .
H8A H 0.6732 0.4362 0.1336 0.054 Uiso 1 1 calc R . .
H8B H 0.7803 0.5452 0.2017 0.054 Uiso 1 1 calc R . .
C9 C 0.7298(6) 0.4036(5) 0.2991(5) 0.0534(14) Uani 1 1 d . . .
H9A H 0.6605 0.4591 0.3188 0.064 Uiso 1 1 calc R . .
H9B H 0.8203 0.4100 0.3582 0.064 Uiso 1 1 calc R . .
C10 C 0.6687(6) 0.2654(5) 0.2902(5) 0.0549(14) Uani 1 1 d . . .
H10A H 0.6390 0.2452 0.3562 0.066 Uiso 1 1 calc R . .
H10B H 0.5819 0.2573 0.2280 0.066 Uiso 1 1 calc R . .
C11 C 0.7892(6) 0.0720(5) 0.3393(4) 0.0462(12) Uani 1 1 d . . .
H11A H 0.7395 0.0727 0.3934 0.055 Uiso 1 1 calc R . .
C12 C 0.8733(5) -0.0391(4) 0.3354(4) 0.0424(11) Uani 1 1 d . . .
C13 C 0.8877(7) -0.1306(6) 0.4196(5) 0.0604(15) Uani 1 1 d . . .
H13A H 0.8451 -0.1158 0.4764 0.072 Uiso 1 1 calc R . .
C14 C 0.9624(7) -0.2398(6) 0.4196(5) 0.0640(16) Uani 1 1 d . . .
H14A H 0.9718 -0.2989 0.4761 0.077 Uiso 1 1 calc R . .
C15 C 1.0238(6) -0.2614(5) 0.3345(5) 0.0569(14) Uani 1 1 d . . .
H15A H 1.0760 -0.3356 0.3346 0.068 Uiso 1 1 calc R . .
C16 C 1.0102(6) -0.1761(5) 0.2491(4) 0.0472(12) Uani 1 1 d . . .
H16A H 1.0522 -0.1936 0.1923 0.057 Uiso 1 1 calc R . .
C17 C 0.9334(5) -0.0636(4) 0.2480(4) 0.0354(10) Uani 1 1 d . . .
C20 C 0.6282(9) 0.0103(10) -0.3664(7) 0.108(3) Uani 1 1 d . . .
C21 C 0.6601(5) 0.1223(5) -0.0524(4) 0.0427(11) Uani 1 1 d . . .
C22 C 0.5031(6) 0.1199(7) -0.1251(6) 0.082(2) Uani 1 1 d . . .
H22A H 0.4955 0.0681 -0.1900 0.123 Uiso 1 1 calc R . .
H22B H 0.4763 0.2065 -0.1460 0.123 Uiso 1 1 calc R . .
H22C H 0.4384 0.0836 -0.0853 0.123 Uiso 1 1 calc R . .
C23 C 1.3252(8) 0.4721(8) 0.4396(6) 0.080(2) Uani 1 1 d . . .
H00B H 1.162(6) 0.174(5) 0.294(4) 0.050(17) Uiso 1 1 d . . .
O' O 1.3532(10) 0.6157(8) 0.4344(10) 0.081(3) Uani 0.50 1 d P . .
C' C 1.389(3) 0.3309(14) 0.475(3) 0.092(8) Uani 0.50 1 d P . .
O'' O 1.4207(17) 0.3874(13) 0.4859(12) 0.094(4) Uani 0.50 1 d P . .
C'' C 1.4215(14) 0.5748(12) 0.4622(12) 0.057(3) Uani 0.50 1 d P . .

loop_
_atom_site_aniso_label
_atom_site_aniso_U_11
_atom_site_aniso_U_22
_atom_site_aniso_U_33
_atom_site_aniso_U_23
_atom_site_aniso_U_13
_atom_site_aniso_U_12
Mn 0.0310(4) 0.0301(4) 0.0346(4) -0.0036(3) 0.0141(3) -0.0006(3)
Na 0.0404(14) 0.0388(14) 0.0408(14) -0.0073(11) 0.0153(11) 0.0014(11)
O0 0.0416(19) 0.043(2) 0.046(2) -0.0060(16) 0.0104(16) 0.0010(16)
O1 0.0376(17) 0.0314(16) 0.0427(18) -0.0047(13) 0.0214(14) -0.0034(13)
O2 0.0471(18) 0.0296(16) 0.0382(18) -0.0014(13) 0.0193(15) 0.0020(14)
O3 0.0342(17) 0.0452(19) 0.0426(19) -0.0106(15) 0.0088(14) -0.0011(14)
O4 0.0420(19) 0.062(2) 0.048(2) -0.0140(17) 0.0091(16) 0.0085(17)
O20 0.068(3) 0.092(3) 0.063(3) -0.015(2) 0.011(2) 0.021(2)
O21 0.056(3) 0.056(2) 0.085(3) -0.009(2) 0.000(2) 0.0025(19)
N1 0.032(2) 0.033(2) 0.039(2) -0.0036(16) 0.0107(16) 0.0033(16)
N2 0.041(2) 0.040(2) 0.041(2) -0.0017(18) 0.0204(18) 0.0036(17)
C1 0.034(2) 0.034(2) 0.032(2) 0.0049(19) 0.0109(19) 0.0011(19)
C2 0.037(2) 0.041(3) 0.052(3) -0.002(2) 0.017(2) 0.002(2)
C3 0.037(3) 0.060(3) 0.063(4) 0.007(3) 0.021(2) -0.002(2)
C4 0.045(3) 0.048(3) 0.069(4) 0.003(3) 0.019(3) -0.018(2)
C5 0.045(3) 0.038(3) 0.056(3) -0.002(2) 0.018(2) -0.009(2)
C6 0.033(2) 0.036(2) 0.038(3) 0.0034(19) 0.0111(19) -0.0026(19)
C7 0.039(2) 0.029(2) 0.046(3) -0.004(2) 0.006(2) 0.0006(19)
C8 0.041(3) 0.041(3) 0.058(3) -0.001(2) 0.022(2) 0.011(2)
C9 0.062(3) 0.050(3) 0.059(3) -0.007(3) 0.034(3) 0.015(3)
C10 0.054(3) 0.060(3) 0.068(4) 0.010(3) 0.043(3) 0.017(3)
C11 0.053(3) 0.053(3) 0.039(3) -0.002(2) 0.024(2) -0.003(2)
C12 0.053(3) 0.038(3) 0.039(3) -0.001(2) 0.016(2) 0.001(2)
C13 0.081(4) 0.058(4) 0.044(3) 0.010(3) 0.022(3) -0.003(3)
C14 0.093(5) 0.052(3) 0.047(3) 0.012(3) 0.018(3) 0.007(3)
C15 0.066(4) 0.041(3) 0.058(3) 0.004(3) 0.007(3) 0.009(3)
C16 0.054(3) 0.039(3) 0.047(3) -0.004(2) 0.012(2) 0.005(2)
C17 0.038(2) 0.030(2) 0.034(2) -0.0038(19) 0.0049(19) -0.0056(19)
C20 0.094(6) 0.154(9) 0.070(5) 0.007(5) 0.013(4) 0.030(6)
C21 0.036(3) 0.045(3) 0.045(3) -0.005(2) 0.008(2) -0.003(2)
C22 0.044(3) 0.109(6) 0.079(5) -0.041(4) -0.007(3) 0.013(3)
C23 0.067(5) 0.114(6) 0.058(4) -0.026(4) 0.018(4) -0.014(4)
O' 0.053(6) 0.036(5) 0.133(9) 0.012(5) -0.012(6) 0.006(4)
C' 0.067(10) 0.026(7) 0.160(19) -0.009(9) -0.005(10) -0.019(8)
O'' 0.106(13) 0.095(11) 0.081(8) 0.012(9) 0.017(8) 0.054(9)
C'' 0.045(7) 0.041(7) 0.076(9) -0.001(6) 0.001(6) 0.008(5)

loop_
_atom_type_symbol
_atom_type_description
_atom_type_scat_dispersion_real
_atom_type_scat_dispersion_imag
_atom_type_scat_source
C C 0.0033 0.0016 'International Tables Vol C Tables 4.2.6.8 and 6.1.1.4'
H H 0.0000 0.0000 'International Tables Vol C Tables 4.2.6.8 and 6.1.1.4'
N N 0.0061 0.0033 'International Tables Vol C Tables 4.2.6.8 and 6.1.1.4'
O O 0.0106 0.0060 'International Tables Vol C Tables 4.2.6.8 and 6.1.1.4'
Na Na 0.0362 0.0249 'International Tables Vol C Tables 4.2.6.8 and 6.1.1.4'
Mn Mn 0.3368 0.7283 'International Tables Vol C Tables 4.2.6.8 and 6.1.1.4'

loop_
_geom_angle_atom_site_label_1
_geom_angle_atom_site_label_2
_geom_angle_atom_site_label_3
_geom_angle
_geom_angle_site_symmetry_1
_geom_angle_site_symmetry_3
_geom_angle_publ_flag
O2 Mn O1 87.48(13) . . yes
O2 Mn N1 173.94(14) . . yes
O1 Mn N1 89.24(14) . . yes
O2 Mn N2 90.04(14) . . yes
O1 Mn N2 174.84(15) . . yes
N1 Mn N2 92.82(15) . . yes
O2 Mn O3 95.76(13) . . yes
O1 Mn O3 96.11(13) . . yes
N1 Mn O3 89.65(14) . . yes
N2 Mn O3 88.64(14) . . yes
O2 Mn O0 87.10(14) . . yes
O1 Mn O0 88.66(13) . . yes
N1 Mn O0 87.73(14) . . yes
N2 Mn O0 86.70(15) . . yes
O3 Mn O0 174.53(13) . . yes
O2 Mn Na 46.20(9) . . yes
O1 Mn Na 44.60(9) . . yes
N1 Mn Na 132.09(11) . . yes
N2 Mn Na 134.36(11) . . yes
O3 Mn Na 84.61(9) . . yes
O0 Mn Na 100.70(10) . . yes
O1 Na O1 180.00(15) 2_755 . ?
O1 Na O2 67.55(10) 2_755 2_755 ?
O1 Na O2 112.45(10) . 2_755 ?
O1 Na O2 112.45(10) 2_755 . ?
O1 Na O2 67.55(10) . . ?
O2 Na O2 180.00(19) 2_755 . ?
O1 Na O4 80.26(11) 2_755 2_755 ?
O1 Na O4 99.74(11) . 2_755 ?
O2 Na O4 81.32(11) 2_755 2_755 ?
O2 Na O4 98.68(11) . 2_755 ?
O1 Na O4 99.74(11) 2_755 . ?
O1 Na O4 80.26(11) . . ?
O2 Na O4 98.68(11) 2_755 . ?
O2 Na O4 81.32(11) . . ?
O4 Na O4 180.0(3) 2_755 . ?
O1 Na Mn 34.90(7) 2_755 2_755 ?
O1 Na Mn 145.10(7) . 2_755 ?
O2 Na Mn 34.95(7) 2_755 2_755 ?
O2 Na Mn 145.05(7) . 2_755 ?
O4 Na Mn 69.42(9) 2_755 2_755 ?
O4 Na Mn 110.58(9) . 2_755 ?
O1 Na Mn 145.10(7) 2_755 . ?
O1 Na Mn 34.90(7) . . ?
O2 Na Mn 145.05(7) 2_755 . ?
O2 Na Mn 34.95(7) . . ?
O4 Na Mn 110.58(9) 2_755 . ?
O4 Na Mn 69.42(9) . . ?
Mn Na Mn 180.00(2) 2_755 . ?
C1 O1 Mn 125.2(3) . . ?
C1 O1 Na 128.8(3) . . ?
Mn O1 Na 100.50(12) . . ?
C17 O2 Mn 126.4(3) . . ?
C17 O2 Na 131.5(3) . . ?
Mn O2 Na 98.85(12) . . ?
C21 O3 Mn 125.5(3) . . ?
C21 O4 Na 135.2(3) . . ?
C7 N1 C8 116.9(4) . . ?
C7 N1 Mn 122.4(3) . . ?
C8 N1 Mn 120.6(3) . . ?
C11 N2 C10 116.3(4) . . ?
C11 N2 Mn 121.9(3) . . ?
C10 N2 Mn 121.7(3) . . ?
O1 C1 C2 119.7(4) . . ?
O1 C1 C6 122.0(4) . . ?
C2 C1 C6 118.3(4) . . ?
C3 C2 C1 120.6(5) . . ?
C2 C3 C4 121.1(5) . . ?
C5 C4 C3 119.6(5) . . ?
C4 C5 C6 120.9(5) . . ?
C5 C6 C1 119.6(4) . . ?
C5 C6 C7 118.8(4) . . ?
C1 C6 C7 121.6(4) . . ?
N1 C7 C6 126.8(4) . . ?
N1 C8 C9 112.7(4) . . ?
C8 C9 C10 113.9(4) . . ?
N2 C10 C9 113.1(4) . . ?
N2 C11 C12 127.4(4) . . ?
C17 C12 C13 119.1(5) . . ?
C17 C12 C11 122.4(4) . . ?
C13 C12 C11 118.4(5) . . ?
C14 C13 C12 121.6(5) . . ?
C13 C14 C15 118.7(5) . . ?
C14 C15 C16 121.9(5) . . ?
C15 C16 C17 120.0(5) . . ?
O2 C17 C16 118.5(4) . . ?
O2 C17 C12 122.9(4) . . ?
C16 C17 C12 118.7(4) . . ?
O4 C21 O3 124.8(4) . . ?
O4 C21 C22 118.6(4) . . ?
O3 C21 C22 116.5(4) . . ?
O21 C23 O'' 127.6(10) . . ?
O21 C23 C'' 137.1(10) . . ?
O'' C23 C'' 95.3(10) . . ?
O21 C23 O' 105.6(7) . . ?
O'' C23 O' 126.8(9) . . ?
C'' C23 O' 31.5(5) . . ?
O21 C23 C' 105.7(9) . . ?
O'' C23 C' 22.1(10) . . ?
C'' C23 C' 117.2(10) . . ?
O' C23 C' 148.7(9) . . ?
C'' O' C23 63.3(12) . . ?
O'' C' C23 50(3) . . ?
O'' C' C'' 36(3) . 2_866 ?
C23 C' C'' 85.6(7) . 2_866 ?
C' O'' C23 108(4) . . ?
C' O'' C'' 130(4) . 2_866 ?
C23 O'' C'' 121.9(12) . 2_866 ?
O' C'' C23 85.2(14) . . ?
O' C'' O'' 132.1(17) . 2_866 ?
C23 C'' O'' 142.8(12) . 2_866 ?
O' C'' C' 117.6(16) . 2_866 ?
C23 C'' C' 157.0(12) . 2_866 ?
O'' C'' C' 14.5(9) 2_866 2_866 ?

loop_
_geom_bond_atom_site_label_1
_geom_bond_atom_site_label_2
_geom_bond_distance
_geom_bond_site_symmetry_2
_geom_bond_publ_flag
Mn O2 1.897(3) . yes
Mn O1 1.904(3) . yes
Mn N1 2.028(4) . yes
Mn N2 2.036(4) . yes
Mn O3 2.147(3) . yes
Mn O0 2.269(3) . yes
Mn Na 3.2717(11) . ?
Na O1 2.336(3) 2_755 ?
Na O1 2.336(3) . yes
Na O2 2.390(3) 2_755 ?
Na O2 2.390(3) . yes
Na O4 2.402(3) 2_755 ?
Na O4 2.402(3) . yes
Na Mn 3.2717(11) 2_755 ?
O1 C1 1.327(5) . ?
O2 C17 1.330(5) . ?
O3 C21 1.265(6) . ?
O4 C21 1.250(6) . ?
O20 C20 1.417(9) . ?
O21 C23 1.210(7) . ?
N1 C7 1.291(6) . ?
N1 C8 1.465(5) . ?
N2 C11 1.288(6) . ?
N2 C10 1.472(6) . ?
C1 C2 1.404(6) . ?
C1 C6 1.411(6) . ?
C2 C3 1.375(7) . ?
C3 C4 1.382(7) . ?
C4 C5 1.369(7) . ?
C5 C6 1.405(6) . ?
C6 C7 1.438(6) . ?
C8 C9 1.508(7) . ?
C9 C10 1.512(7) . ?
C11 C12 1.434(7) . ?
C12 C17 1.399(6) . ?
C12 C13 1.409(7) . ?
C13 C14 1.357(8) . ?
C14 C15 1.375(8) . ?
C15 C16 1.379(7) . ?
C16 C17 1.396(6) . ?
C21 C22 1.519(7) . ?
C23 O'' 1.309(15) . ?
C23 C'' 1.348(14) . ?
C23 O' 1.503(11) . ?
C23 C' 1.62(2) . ?
O' C'' 0.789(11) . ?
C' O'' 0.642(17) . ?
C' C'' 1.97(2) 2_866 ?
O'' C'' 1.494(19) 2_866 ?
C'' O'' 1.49(2) 2_866 ?
C'' C' 1.97(2) 2_866 ?
